data_1516834
loop_
_publ_author_name
'Bruzek, Matthew J.'
'Anthony, John E.'

_publ_section_title
;
 Synthesis and optical properties of dioxolane-functionalized hexacenes
 and heptacenes.
;
_journal_issue 13
_journal_name_full 'Organic letters'
_journal_page_first 3608
_journal_page_last 3610
_journal_paper_doi 10.1021/ol501373s
_journal_volume 16
_journal_year 2014
_chemical_formula_moiety 'C51 H52 O6'
_chemical_formula_sum 'C51 H52 O6'
_chemical_formula_weight 760.93
_chemical_name_systematic
; 
 ? 
;
_space_group_IT_number 14
_symmetry_cell_setting monoclinic
_symmetry_space_group_name_Hall '-P 2yn'
_symmetry_space_group_name_H-M 'P 1 21/n 1'
_atom_sites_solution_hydrogens geom
_atom_sites_solution_primary direct
_atom_sites_solution_secondary difmap
_audit_creation_method SHELXL-97
_cell_angle_alpha 90.00
_cell_angle_beta 95.875(1)
_cell_angle_gamma 90.00
_cell_formula_units_Z 2
_cell_length_a 6.0151(1)
_cell_length_b 17.0075(3)
_cell_length_c 20.7444(3)
_cell_measurement_reflns_used 9916
_cell_measurement_temperature 90.0(2)
_cell_measurement_theta_max 68.58
_cell_measurement_theta_min 3.37
_cell_volume 2111.04(6)
_computing_cell_refinement APEX2
_computing_data_collection 'APEX2 (Bruker-AXS, 2006)'
_computing_data_reduction APEX2
_computing_molecular_graphics 'XP in SHELXTL (Sheldrick, 2008)'
_computing_publication_material
; 
SHELX-97 (Sheldrick, 2008) and local procedures 
;
_computing_structure_refinement 'SHELXL-97 (Sheldrick, 2008)'
_computing_structure_solution 'SHELXS-97 (Sheldrick, 2008)'
_diffrn_ambient_temperature 90.0(2)
_diffrn_detector_area_resol_mean 5.6
_diffrn_measured_fraction_theta_full 0.993
_diffrn_measured_fraction_theta_max 0.993
_diffrn_measurement_device_type 'Bruker X8 Proteum diffractometer'
_diffrn_measurement_method '\f and \w scans'
_diffrn_radiation_monochromator 'graded multilayer optics'
_diffrn_radiation_source 'fine-focus rotating anode'
_diffrn_radiation_type CuK\a
_diffrn_radiation_wavelength 1.54178
_diffrn_reflns_av_R_equivalents 0.0397
_diffrn_reflns_av_sigmaI/netI 0.0238
_diffrn_reflns_limit_h_max 7
_diffrn_reflns_limit_h_min -6
_diffrn_reflns_limit_k_max 19
_diffrn_reflns_limit_k_min -20
_diffrn_reflns_limit_l_max 24
_diffrn_reflns_limit_l_min -24
_diffrn_reflns_number 29854
_diffrn_reflns_theta_full 68.64
_diffrn_reflns_theta_max 68.64
_diffrn_reflns_theta_min 3.37
_diffrn_standards_number 0
_exptl_absorpt_coefficient_mu 0.610
_exptl_absorpt_correction_T_max 0.976
_exptl_absorpt_correction_T_min 0.930
_exptl_absorpt_correction_type multi-scan
_exptl_absorpt_process_details 'Sadabs in APEX2 (BrukerAXS, 2006)'
_exptl_crystal_colour yellow
_exptl_crystal_density_diffrn 1.197
_exptl_crystal_density_method 'not measured'
_exptl_crystal_description block
_exptl_crystal_F_000 812
_exptl_crystal_size_max 0.12
_exptl_crystal_size_mid 0.06
_exptl_crystal_size_min 0.04
_refine_diff_density_max 0.435
_refine_diff_density_min -0.326
_refine_diff_density_rms 0.048
_refine_ls_extinction_method none
_refine_ls_goodness_of_fit_ref 1.042
_refine_ls_hydrogen_treatment constr
_refine_ls_matrix_type full
_refine_ls_number_parameters 332
_refine_ls_number_reflns 3879
_refine_ls_number_restraints 61
_refine_ls_restrained_S_all 1.061
_refine_ls_R_factor_all 0.0773
_refine_ls_R_factor_gt 0.0726
_refine_ls_shift/su_max 0.001
_refine_ls_shift/su_mean 0.000
_refine_ls_structure_factor_coef Fsqd
_refine_ls_weighting_details 'calc w=1/[\s^2^(Fo^2^)+(0.0698P)^2^+2.1001P] where P=(Fo^2^+2Fc^2^)/3'
_refine_ls_weighting_scheme calc
_refine_ls_wR_factor_gt 0.1764
_refine_ls_wR_factor_ref 0.1802
_reflns_number_gt 3521
_reflns_number_total 3879
_reflns_threshold_expression >2\s(I)
_cod_data_source_file ol501373s_si_004.cif
_cod_data_source_block x12178x
_cod_original_sg_symbol_H-M 'P 21/n'
_cod_database_code 1516834

loop_
_symmetry_equiv_pos_as_xyz
'x, y, z'
'-x+1/2, y+1/2, -z+1/2'
'-x, -y, -z'
'x-1/2, -y-1/2, z-1/2'

loop_
_atom_site_label
_atom_site_type_symbol
_atom_site_fract_x
_atom_site_fract_y
_atom_site_fract_z
_atom_site_U_iso_or_equiv
_atom_site_adp_type
_atom_site_occupancy
_atom_site_symmetry_multiplicity
_atom_site_calc_flag
_atom_site_refinement_flags
_atom_site_disorder_assembly
_atom_site_disorder_group
C1 C -0.1821(3) 0.54419(12) 0.42926(9) 0.0281(4) Uani 1 1 d . . .
O1 O -0.3531(4) 0.52812(16) 0.39961(12) 0.0273(6) Uani 0.50 1 d P . .
O2 O 0.4528(4) 0.57371(16) 0.53352(13) 0.0306(6) Uani 0.50 1 d P . .
C2 C -0.0346(3) 0.60569(11) 0.41014(9) 0.0282(4) Uani 1 1 d . A .
C3 C -0.1027(3) 0.65497(13) 0.35878(10) 0.0322(5) Uani 1 1 d . . .
H3 H -0.2492 0.6493 0.3374 0.039 Uiso 1 1 calc R . .
C4 C 0.0380(3) 0.71300(12) 0.33735(10) 0.0318(5) Uani 1 1 d . A .
C5 C -0.0339(4) 0.76275(15) 0.28410(11) 0.0429(6) Uani 1 1 d . . .
H5 H -0.1808 0.7591 0.2627 0.051 Uiso 1 1 calc R . .
C6 C 0.1149(4) 0.81540(15) 0.26518(11) 0.0439(6) Uani 1 1 d . A .
O7 O 0.0860(3) 0.86793(13) 0.21579(9) 0.0672(7) Uani 1 1 d . A .
C8 C 0.2963(4) 0.90923(18) 0.21208(13) 0.0560(7) Uani 1 1 d . . .
O9 O 0.4469(3) 0.87750(10) 0.26495(8) 0.0445(4) Uani 1 1 d . A .
C10 C 0.3336(3) 0.82184(13) 0.29568(11) 0.0365(5) Uani 1 1 d . . .
C11 C 0.4086(3) 0.77813(12) 0.34745(11) 0.0355(5) Uani 1 1 d . A .
H11 H 0.5554 0.7848 0.3684 0.043 Uiso 1 1 calc R . .
C12 C 0.2585(3) 0.72113(12) 0.36983(10) 0.0306(5) Uani 1 1 d . . .
C13 C 0.3237(3) 0.67192(12) 0.42235(11) 0.0328(5) Uani 1 1 d . A .
H13 H 0.4688 0.6779 0.4446 0.039 Uiso 1 1 calc R . .
C14 C 0.1833(3) 0.61462(11) 0.44306(10) 0.0284(4) Uani 1 1 d . . .
C15 C 0.2571(3) 0.56465(12) 0.49786(11) 0.0343(5) Uani 1 1 d . A .
C16 C 0.1087(3) 0.50470(12) 0.51679(10) 0.0307(5) Uani 1 1 d . . .
C17 C 0.4186(8) 0.8829(3) 0.1511(2) 0.0463(10) Uani 0.609(4) 1 d PDU A 1
H17A H 0.3431 0.9098 0.1126 0.056 Uiso 0.609(4) 1 calc PR A 1
H17B H 0.5733 0.9034 0.1574 0.056 Uiso 0.609(4) 1 calc PR A 1
C18 C 0.4333(9) 0.7937(4) 0.1341(4) 0.0511(14) Uani 0.609(4) 1 d PDU A 1
H18 H 0.3966 0.7574 0.1694 0.061 Uiso 0.609(4) 1 calc PR A 1
C19 C 0.6496(9) 0.7745(4) 0.1060(3) 0.0602(12) Uani 0.609(4) 1 d PDU A 1
H19A H 0.6488 0.7988 0.0631 0.090 Uiso 0.609(4) 1 calc PR A 1
H19B H 0.6641 0.7174 0.1020 0.090 Uiso 0.609(4) 1 calc PR A 1
H19C H 0.7759 0.7949 0.1347 0.090 Uiso 0.609(4) 1 calc PR A 1
C20 C 0.2549(9) 0.7884(4) 0.0661(3) 0.0777(15) Uani 0.609(4) 1 d PDU A 1
H20A H 0.3085 0.8223 0.0327 0.117 Uiso 0.609(4) 1 calc PR A 1
H20B H 0.1064 0.8060 0.0754 0.117 Uiso 0.609(4) 1 calc PR A 1
H20C H 0.2462 0.7340 0.0505 0.117 Uiso 0.609(4) 1 calc PR A 1
C17' C 0.3266(13) 0.9015(5) 0.1441(4) 0.0463(10) Uani 0.391(4) 1 d PDU A 2
H17C H 0.4564 0.9329 0.1334 0.056 Uiso 0.391(4) 1 calc PR A 2
H17D H 0.1918 0.9199 0.1169 0.056 Uiso 0.391(4) 1 calc PR A 2
C18' C 0.3652(17) 0.8167(6) 0.1330(7) 0.0511(14) Uani 0.391(4) 1 d PDU A 2
H18' H 0.3487 0.7993 0.1783 0.061 Uiso 0.391(4) 1 calc PR A 2
C19' C 0.6000(15) 0.7911(6) 0.1322(4) 0.0602(12) Uani 0.391(4) 1 d PDU A 2
H19D H 0.6064 0.7335 0.1316 0.090 Uiso 0.391(4) 1 calc PR A 2
H19E H 0.6894 0.8109 0.1709 0.090 Uiso 0.391(4) 1 calc PR A 2
H19F H 0.6595 0.8119 0.0934 0.090 Uiso 0.391(4) 1 calc PR A 2
C20' C 0.2238(14) 0.7558(6) 0.1008(5) 0.0777(15) Uani 0.391(4) 1 d PDU A 2
H20D H 0.3126 0.7081 0.0963 0.117 Uiso 0.391(4) 1 calc PR A 2
H20E H 0.1635 0.7743 0.0578 0.117 Uiso 0.391(4) 1 calc PR A 2
H20F H 0.1004 0.7440 0.1266 0.117 Uiso 0.391(4) 1 calc PR A 2
C21 C 0.263(5) 0.997(6) 0.224(3) 0.0588(8) Uani 0.548(6) 1 d PDU A 1
H21A H 0.1511 1.0164 0.1893 0.071 Uiso 0.548(6) 1 calc PR A 1
H21B H 0.4059 1.0237 0.2184 0.071 Uiso 0.548(6) 1 calc PR A 1
C22 C 0.189(2) 1.0218(13) 0.2893(16) 0.0606(11) Uani 0.548(6) 1 d PDU A 1
H22 H 0.2526 0.9837 0.3229 0.073 Uiso 0.548(6) 1 calc PR A 1
C23 C -0.0632(10) 1.0204(6) 0.2884(5) 0.117(4) Uani 0.548(6) 1 d PDU A 1
H23A H -0.1042 1.0280 0.3325 0.176 Uiso 0.548(6) 1 calc PR A 1
H23B H -0.1205 0.9696 0.2717 0.176 Uiso 0.548(6) 1 calc PR A 1
H23C H -0.1281 1.0627 0.2604 0.176 Uiso 0.548(6) 1 calc PR A 1
C24 C 0.2790(15) 1.1035(4) 0.3079(5) 0.112(3) Uani 0.548(6) 1 d PDU A 1
H24A H 0.2104 1.1423 0.2771 0.168 Uiso 0.548(6) 1 calc PR A 1
H24B H 0.4415 1.1040 0.3069 0.168 Uiso 0.548(6) 1 calc PR A 1
H24C H 0.2431 1.1165 0.3517 0.168 Uiso 0.548(6) 1 calc PR A 1
C21' C 0.264(6) 0.996(7) 0.223(3) 0.0588(8) Uani 0.452(6) 1 d PDU A 2
H21C H 0.1571 1.0165 0.1876 0.071 Uiso 0.452(6) 1 calc PR A 2
H21D H 0.4086 1.0229 0.2204 0.071 Uiso 0.452(6) 1 calc PR A 2
C22' C 0.178(3) 1.0167(16) 0.2881(19) 0.0606(11) Uani 0.452(6) 1 d PDU A 2
H22' H 0.0990 0.9695 0.3032 0.073 Uiso 0.452(6) 1 calc PR A 2
C23' C 0.0117(11) 1.0838(4) 0.2810(4) 0.067(2) Uani 0.452(6) 1 d PDU A 2
H23D H -0.0264 1.0997 0.3239 0.101 Uiso 0.452(6) 1 calc PR A 2
H23E H -0.1239 1.0666 0.2545 0.101 Uiso 0.452(6) 1 calc PR A 2
H23F H 0.0777 1.1284 0.2600 0.101 Uiso 0.452(6) 1 calc PR A 2
C24' C 0.3675(11) 1.0362(5) 0.3391(4) 0.070(2) Uani 0.452(6) 1 d PDU A 2
H24D H 0.4343 1.0865 0.3286 0.105 Uiso 0.452(6) 1 calc PR A 2
H24E H 0.4810 0.9947 0.3402 0.105 Uiso 0.452(6) 1 calc PR A 2
H24F H 0.3100 1.0399 0.3815 0.105 Uiso 0.452(6) 1 calc PR A 2
C1T C -0.0041(14) 1.0371(4) 0.5121(3) 0.081(2) Uani 0.50 1 d PDU B -1
C2T C -0.189(2) 1.0191(17) 0.4702(9) 0.119(3) Uani 0.50 1 d PDU B -1
H2T H -0.3111 1.0549 0.4661 0.143 Uiso 0.50 1 calc PR B -1
C3T C -0.2039(16) 0.9518(6) 0.4340(5) 0.156(6) Uani 0.50 1 d PDU B -1
H3T H -0.3345 0.9423 0.4053 0.187 Uiso 0.50 1 calc PR B -1
C4T C -0.036(2) 0.899(2) 0.4384(12) 0.114(2) Uani 0.50 1 d PDU B -1
H4T H -0.0490 0.8513 0.4138 0.136 Uiso 0.50 1 calc PR B -1
C5T C 0.1513(17) 0.9145(6) 0.4790(4) 0.103(2) Uani 0.50 1 d PDU B -1
H5T H 0.2725 0.8784 0.4828 0.123 Uiso 0.50 1 calc PR B -1
C6T C 0.164(2) 0.9826(17) 0.5141(10) 0.119(3) Uani 0.50 1 d PDU B -1
H6T H 0.2973 0.9928 0.5415 0.143 Uiso 0.50 1 calc PR B -1
C7T C 0.010(3) 1.110(2) 0.5500(12) 0.114(2) Uani 0.50 1 d PDU B -1
H7T1 H -0.1267 1.1406 0.5400 0.171 Uiso 0.50 1 calc PR B -1
H7T2 H 0.1390 1.1408 0.5391 0.171 Uiso 0.50 1 calc PR B -1
H7T3 H 0.0287 1.0972 0.5963 0.171 Uiso 0.50 1 calc PR B -1

loop_
_atom_site_aniso_label
_atom_site_aniso_U_11
_atom_site_aniso_U_22
_atom_site_aniso_U_33
_atom_site_aniso_U_23
_atom_site_aniso_U_13
_atom_site_aniso_U_12
C1 0.0266(10) 0.0342(10) 0.0245(9) -0.0040(8) 0.0076(8) -0.0018(8)
O1 0.0207(12) 0.0322(14) 0.0282(13) 0.0075(11) -0.0022(10) -0.0027(10)
O2 0.0263(13) 0.0273(13) 0.0377(15) 0.0036(11) 0.0005(11) -0.0027(11)
C2 0.0301(10) 0.0292(10) 0.0273(9) -0.0057(8) 0.0126(8) -0.0019(8)
C3 0.0273(10) 0.0395(11) 0.0306(10) -0.0026(8) 0.0073(8) -0.0062(8)
C4 0.0296(10) 0.0353(11) 0.0318(10) 0.0007(8) 0.0099(8) -0.0023(8)
C5 0.0334(11) 0.0565(14) 0.0379(12) 0.0125(11) 0.0001(9) -0.0131(10)
C6 0.0393(12) 0.0535(14) 0.0383(12) 0.0157(11) 0.0006(9) -0.0127(10)
O7 0.0507(11) 0.0874(14) 0.0592(11) 0.0445(11) -0.0156(9) -0.0348(10)
C8 0.0458(14) 0.0693(18) 0.0507(15) 0.0290(13) -0.0052(11) -0.0248(13)
O9 0.0333(8) 0.0481(10) 0.0527(10) 0.0194(8) 0.0068(7) -0.0089(7)
C10 0.0299(10) 0.0355(11) 0.0456(12) 0.0079(9) 0.0117(9) -0.0033(9)
C11 0.0222(9) 0.0323(11) 0.0528(13) 0.0072(9) 0.0077(9) 0.0007(8)
C12 0.0251(10) 0.0279(10) 0.0404(11) 0.0017(8) 0.0117(8) 0.0015(8)
C13 0.0222(9) 0.0305(10) 0.0465(12) 0.0011(9) 0.0077(8) 0.0012(8)
C14 0.0278(10) 0.0252(9) 0.0337(10) -0.0016(8) 0.0109(8) 0.0023(8)
C15 0.0361(11) 0.0260(10) 0.0441(12) -0.0036(9) 0.0192(9) -0.0013(8)
C16 0.0283(10) 0.0325(10) 0.0335(10) -0.0123(8) 0.0142(8) -0.0045(8)
C17 0.031(3) 0.058(3) 0.0488(19) 0.0275(18) -0.002(2) -0.010(2)
C18 0.048(4) 0.057(4) 0.0531(17) 0.004(3) 0.027(3) -0.009(2)
C19 0.044(2) 0.093(3) 0.047(3) 0.014(3) 0.019(2) -0.011(2)
C20 0.039(2) 0.097(4) 0.095(4) -0.004(3) -0.003(3) -0.019(2)
C17' 0.031(3) 0.058(3) 0.0488(19) 0.0275(18) -0.002(2) -0.010(2)
C18' 0.048(4) 0.057(4) 0.0531(17) 0.004(3) 0.027(3) -0.009(2)
C19' 0.044(2) 0.093(3) 0.047(3) 0.014(3) 0.019(2) -0.011(2)
C20' 0.039(2) 0.097(4) 0.095(4) -0.004(3) -0.003(3) -0.019(2)
C21 0.0386(13) 0.067(2) 0.0679(19) 0.0404(15) -0.0073(12) -0.0081(12)
C22 0.0448(17) 0.060(3) 0.078(2) 0.036(2) 0.0074(16) 0.0056(16)
C23 0.051(3) 0.155(8) 0.151(7) 0.097(6) 0.032(4) 0.020(4)
C24 0.122(7) 0.058(4) 0.169(8) 0.011(4) 0.078(6) 0.004(4)
C21' 0.0386(13) 0.067(2) 0.0679(19) 0.0404(15) -0.0073(12) -0.0081(12)
C22' 0.0448(17) 0.060(3) 0.078(2) 0.036(2) 0.0074(16) 0.0056(16)
C23' 0.051(4) 0.067(4) 0.082(5) 0.024(4) -0.005(3) 0.010(3)
C24' 0.058(4) 0.080(5) 0.069(4) 0.001(4) -0.009(3) 0.017(3)
C1T 0.102(5) 0.078(4) 0.071(4) -0.018(3) 0.050(4) -0.028(4)
C2T 0.099(4) 0.115(4) 0.147(8) -0.043(5) 0.025(4) -0.010(3)
C3T 0.077(5) 0.135(9) 0.254(15) -0.105(10) 0.011(7) -0.013(5)
C4T 0.129(5) 0.099(6) 0.120(8) -0.043(4) 0.043(4) -0.020(3)
C5T 0.106(6) 0.104(6) 0.103(6) -0.013(5) 0.038(5) 0.008(5)
C6T 0.099(4) 0.115(4) 0.147(8) -0.043(5) 0.025(4) -0.010(3)
C7T 0.129(5) 0.099(6) 0.120(8) -0.043(4) 0.043(4) -0.020(3)

loop_
_atom_type_symbol
_atom_type_description
_atom_type_scat_dispersion_real
_atom_type_scat_dispersion_imag
_atom_type_scat_source
C C 0.0181 0.0091 'International Tables Vol C Tables 4.2.6.8 and 6.1.1.4'
H H 0.0000 0.0000 'International Tables Vol C Tables 4.2.6.8 and 6.1.1.4'
O O 0.0492 0.0322 'International Tables Vol C Tables 4.2.6.8 and 6.1.1.4'

loop_
_geom_angle_atom_site_label_1
_geom_angle_atom_site_label_2
_geom_angle_atom_site_label_3
_geom_angle
_geom_angle_site_symmetry_1
_geom_angle_site_symmetry_3
O1 C1 C16 117.3(2) . 3_566
O1 C1 C2 123.4(2) . .
C16 C1 C2 118.99(17) 3_566 .
C3 C2 C14 119.35(18) . .
C3 C2 C1 120.35(18) . .
C14 C2 C1 120.28(18) . .
C2 C3 C4 121.99(19) . .
C2 C3 H3 119.0 . .
C4 C3 H3 119.0 . .
C3 C4 C5 121.30(19) . .
C3 C4 C12 118.63(19) . .
C5 C4 C12 120.07(18) . .
C6 C5 C4 117.5(2) . .
C6 C5 H5 121.3 . .
C4 C5 H5 121.3 . .
C5 C6 O7 128.2(2) . .
C5 C6 C10 122.5(2) . .
O7 C6 C10 109.29(19) . .
C6 O7 C8 108.23(18) . .
C17' C8 O9 124.8(4) . .
C17' C8 O7 101.8(4) . .
O9 C8 O7 105.01(17) . .
C17' C8 C21' 105(3) . .
O9 C8 C21' 109(2) . .
O7 C8 C21' 110(2) . .
C17' C8 C21 106(3) . .
O9 C8 C21 108.9(19) . .
O7 C8 C21 109.5(17) . .
C21' C8 C21 1(6) . .
C17' C8 C17 23.8(3) . .
O9 C8 C17 101.1(3) . .
O7 C8 C17 112.4(3) . .
C21' C8 C17 118(3) . .
C21 C8 C17 119(3) . .
C10 O9 C8 107.96(17) . .
C11 C10 O9 127.9(2) . .
C11 C10 C6 122.59(19) . .
O9 C10 C6 109.48(19) . .
C10 C11 C12 117.46(19) . .
C10 C11 H11 121.3 . .
C12 C11 H11 121.3 . .
C13 C12 C4 118.78(18) . .
C13 C12 C11 121.44(19) . .
C4 C12 C11 119.78(19) . .
C14 C13 C12 122.11(19) . .
C14 C13 H13 118.9 . .
C12 C13 H13 118.9 . .
C13 C14 C2 119.13(19) . .
C13 C14 C15 120.47(19) . .
C2 C14 C15 120.40(18) . .
O2 C15 C16 117.9(2) . .
O2 C15 C14 123.2(2) . .
C16 C15 C14 118.8(2) . .
C16 C16 C1 120.8(2) 3_566 3_566
C16 C16 C15 120.7(2) 3_566 .
C1 C16 C15 118.48(19) 3_566 .
C18 C17 C8 119.6(4) . .
C18 C17 H17A 107.4 . .
C8 C17 H17A 107.4 . .
C18 C17 H17B 107.4 . .
C8 C17 H17B 107.4 . .
H17A C17 H17B 106.9 . .
C19 C18 C17 111.5(5) . .
C19 C18 C20 99.5(5) . .
C17 C18 C20 101.2(5) . .
C19 C18 H18 114.3 . .
C17 C18 H18 114.3 . .
C20 C18 H18 114.3 . .
C8 C17' C18' 106.1(7) . .
C8 C17' H17C 110.5 . .
C18' C17' H17C 110.5 . .
C8 C17' H17D 110.5 . .
C18' C17' H17D 110.5 . .
H17C C17' H17D 108.7 . .
C20' C18' C19' 107.3(8) . .
C20' C18' C17' 132.0(9) . .
C19' C18' C17' 117.0(8) . .
C20' C18' H18' 96.4 . .
C19' C18' H18' 96.4 . .
C17' C18' H18' 96.4 . .
C18' C19' H19D 109.5 . .
C18' C19' H19E 109.5 . .
H19D C19' H19E 109.5 . .
C18' C19' H19F 109.5 . .
H19D C19' H19F 109.5 . .
H19E C19' H19F 109.5 . .
C18' C20' H20D 109.5 . .
C18' C20' H20E 109.5 . .
H20D C20' H20E 109.5 . .
C18' C20' H20F 109.5 . .
H20D C20' H20F 109.5 . .
H20E C20' H20F 109.5 . .
C8 C21 C22 118(6) . .
C8 C21 H21A 107.8 . .
C22 C21 H21A 107.8 . .
C8 C21 H21B 107.8 . .
C22 C21 H21B 107.8 . .
H21A C21 H21B 107.2 . .
C23 C22 C24 110.3(10) . .
C23 C22 C21 111.6(17) . .
C24 C22 C21 110(2) . .
C23 C22 H22 108.1 . .
C24 C22 H22 108.1 . .
C21 C22 H22 108.1 . .
C8 C21' C22' 115(7) . .
C8 C21' H21C 108.6 . .
C22' C21' H21C 108.6 . .
C8 C21' H21D 108.6 . .
C22' C21' H21D 108.6 . .
H21C C21' H21D 107.6 . .
C24' C22' C23' 110.2(11) . .
C24' C22' C21' 111.6(19) . .
C23' C22' C21' 112(3) . .
C24' C22' H22' 107.7 . .
C23' C22' H22' 107.7 . .
C21' C22' H22' 107.7 . .
C22' C23' H23D 109.5 . .
C22' C23' H23E 109.5 . .
H23D C23' H23E 109.5 . .
C22' C23' H23F 109.5 . .
H23D C23' H23F 109.5 . .
H23E C23' H23F 109.5 . .
C22' C24' H24D 109.5 . .
C22' C24' H24E 109.5 . .
H24D C24' H24E 109.5 . .
C22' C24' H24F 109.5 . .
H24D C24' H24F 109.5 . .
H24E C24' H24F 109.5 . .
C6T C1T C2T 115(2) . .
C6T C1T C7T 123.6(16) . .
C2T C1T C7T 121.8(14) . .
C3T C2T C1T 122.5(18) . .
C3T C2T H2T 118.8 . .
C1T C2T H2T 118.8 . .
C4T C3T C2T 121.3(19) . .
C4T C3T H3T 119.3 . .
C2T C3T H3T 119.3 . .
C3T C4T C5T 118(3) . .
C3T C4T H4T 120.9 . .
C5T C4T H4T 120.9 . .
C4T C5T C6T 119.7(18) . .
C4T C5T H5T 120.1 . .
C6T C5T H5T 120.1 . .
C5T C6T C1T 123.8(16) . .
C5T C6T H6T 118.1 . .
C1T C6T H6T 118.1 . .
C1T C7T H7T1 109.5 . .
C1T C7T H7T2 109.5 . .
H7T1 C7T H7T2 109.5 . .
C1T C7T H7T3 109.5 . .
H7T1 C7T H7T3 109.5 . .
H7T2 C7T H7T3 109.5 . .

loop_
_geom_bond_atom_site_label_1
_geom_bond_atom_site_label_2
_geom_bond_distance
_geom_bond_site_symmetry_2
C1 O1 1.175(3) .
C1 C16 1.427(3) 3_566
C1 C2 1.453(3) .
O2 C15 1.334(3) .
C2 C3 1.384(3) .
C2 C14 1.423(3) .
C3 C4 1.402(3) .
C3 H3 0.9500 .
C4 C5 1.423(3) .
C4 C12 1.432(3) .
C5 C6 1.352(3) .
C5 H5 0.9500 .
C6 O7 1.357(3) .
C6 C10 1.405(3) .
O7 C8 1.455(3) .
C8 C17' 1.446(9) .
C8 O9 1.453(3) .
C8 C21' 1.51(10) .
C8 C21 1.52(9) .
C8 C17 1.592(6) .
O9 C10 1.362(2) .
C10 C11 1.345(3) .
C11 C12 1.434(3) .
C11 H11 0.9500 .
C12 C13 1.398(3) .
C13 C14 1.386(3) .
C13 H13 0.9500 .
C14 C15 1.452(3) .
C15 C16 1.436(3) .
C16 C16 1.426(4) 3_566
C16 C1 1.427(3) 3_566
C17 C18 1.562(7) .
C17 H17A 0.9900 .
C17 H17B 0.9900 .
C18 C19 1.514(6) .
C18 C20 1.685(8) .
C18 H18 1.0000 .
C19 H19A 0.9800 .
C19 H19B 0.9800 .
C19 H19C 0.9800 .
C20 H20A 0.9800 .
C20 H20B 0.9800 .
C20 H20C 0.9800 .
C17' C18' 1.482(10) .
C17' H17C 0.9900 .
C17' H17D 0.9900 .
C18' C20' 1.459(11) .
C18' C19' 1.480(10) .
C18' H18' 1.0000 .
C19' H19D 0.9800 .
C19' H19E 0.9800 .
C19' H19F 0.9800 .
C20' H20D 0.9800 .
C20' H20E 0.9800 .
C20' H20F 0.9800 .
C21 C22 1.534(10) .
C21 H21A 0.9900 .
C21 H21B 0.9900 .
C22 C23 1.514(15) .
C22 C24 1.527(18) .
C22 H22 1.0000 .
C23 H23A 0.9800 .
C23 H23B 0.9800 .
C23 H23C 0.9800 .
C24 H24A 0.9800 .
C24 H24B 0.9800 .
C24 H24C 0.9800 .
C21' C22' 1.535(13) .
C21' H21C 0.9900 .
C21' H21D 0.9900 .
C22' C24' 1.510(17) .
C22' C23' 1.514(19) .
C22' H22' 1.0000 .
C23' H23D 0.9800 .
C23' H23E 0.9800 .
C23' H23F 0.9800 .
C24' H24D 0.9800 .
C24' H24E 0.9800 .
C24' H24F 0.9800 .
C1T C6T 1.37(2) .
C1T C2T 1.375(19) .
C1T C7T 1.47(4) .
C2T C3T 1.37(3) .
C2T H2T 0.9500 .
C3T C4T 1.35(3) .
C3T H3T 0.9500 .
C4T C5T 1.37(3) .
C4T H4T 0.9500 .
C5T C6T 1.37(3) .
C5T H5T 0.9500 .
C6T H6T 0.9500 .
C7T H7T1 0.9800 .
C7T H7T2 0.9800 .
C7T H7T3 0.9800 .

loop_
_geom_torsion_atom_site_label_1
_geom_torsion_atom_site_label_2
_geom_torsion_atom_site_label_3
_geom_torsion_atom_site_label_4
_geom_torsion
_geom_torsion_site_symmetry_1
_geom_torsion_site_symmetry_4
O1 C1 C2 C3 7.4(3) . .
C16 C1 C2 C3 -178.82(17) 3_566 .
O1 C1 C2 C14 -171.1(2) . .
C16 C1 C2 C14 2.7(3) 3_566 .
C14 C2 C3 C4 1.0(3) . .
C1 C2 C3 C4 -177.53(18) . .
C2 C3 C4 C5 179.4(2) . .
C2 C3 C4 C12 0.0(3) . .
C3 C4 C5 C6 -177.8(2) . .
C12 C4 C5 C6 1.6(3) . .
C4 C5 C6 O7 179.3(3) . .
C4 C5 C6 C10 0.4(4) . .
C5 C6 O7 C8 -177.2(3) . .
C10 C6 O7 C8 1.8(3) . .
C6 O7 C8 C17' 129.7(4) . .
C6 O7 C8 O9 -1.7(3) . .
C6 O7 C8 C21' -119(3) . .
C6 O7 C8 C21 -118(3) . .
C6 O7 C8 C17 107.3(3) . .
C17' C8 O9 C10 -115.5(4) . .
O7 C8 O9 C10 0.9(3) . .
C21' C8 O9 C10 119(3) . .
C21 C8 O9 C10 118(2) . .
C17 C8 O9 C10 -116.1(2) . .
C8 O9 C10 C11 -179.5(2) . .
C8 O9 C10 C6 0.2(3) . .
C5 C6 C10 C11 -2.5(4) . .
O7 C6 C10 C11 178.4(2) . .
C5 C6 C10 O9 177.8(2) . .
O7 C6 C10 O9 -1.3(3) . .
O9 C10 C11 C12 -178.0(2) . .
C6 C10 C11 C12 2.4(3) . .
C3 C4 C12 C13 -1.1(3) . .
C5 C4 C12 C13 179.4(2) . .
C3 C4 C12 C11 177.79(19) . .
C5 C4 C12 C11 -1.7(3) . .
C10 C11 C12 C13 178.5(2) . .
C10 C11 C12 C4 -0.3(3) . .
C4 C12 C13 C14 1.3(3) . .
C11 C12 C13 C14 -177.61(19) . .
C12 C13 C14 C2 -0.3(3) . .
C12 C13 C14 C15 -179.98(18) . .
C3 C2 C14 C13 -0.8(3) . .
C1 C2 C14 C13 177.68(17) . .
C3 C2 C14 C15 178.83(17) . .
C1 C2 C14 C15 -2.7(3) . .
C13 C14 C15 O2 4.5(3) . .
C2 C14 C15 O2 -175.1(2) . .
C13 C14 C15 C16 -178.47(18) . .
C2 C14 C15 C16 1.9(3) . .
O2 C15 C16 C16 176.0(2) . 3_566
C14 C15 C16 C16 -1.1(3) . 3_566
O2 C15 C16 C1 -2.8(3) . 3_566
C14 C15 C16 C1 -179.94(17) . 3_566
C17' C8 C17 C18 -111.5(11) . .
O9 C8 C17 C18 67.2(4) . .
O7 C8 C17 C18 -44.2(5) . .
C21' C8 C17 C18 -173.7(18) . .
C21 C8 C17 C18 -173.9(15) . .
C8 C17 C18 C19 -146.0(5) . .
C8 C17 C18 C20 109.0(5) . .
O9 C8 C17' C18' 50.9(7) . .
O7 C8 C17' C18' -67.0(6) . .
C21' C8 C17' C18' 178.4(17) . .
C21 C8 C17' C18' 178.4(14) . .
C17 C8 C17' C18' 52.4(9) . .
C8 C17' C18' C20' 106.3(14) . .
C8 C17' C18' C19' -98.7(11) . .
C17' C8 C21 C22 170.2(17) . .
O9 C8 C21 C22 -53(2) . .
O7 C8 C21 C22 61(2) . .
C21' C8 C21 C22 178(100) . .
C17 C8 C21 C22 -168.0(14) . .
C8 C21 C22 C23 -87(2) . .
C8 C21 C22 C24 149.9(18) . .
C17' C8 C21' C22' 167(2) . .
O9 C8 C21' C22' -56(3) . .
O7 C8 C21' C22' 58(3) . .
C21 C8 C21' C22' -5(100) . .
C17 C8 C21' C22' -171.0(16) . .
C8 C21' C22' C24' 95(3) . .
C8 C21' C22' C23' -142(2) . .
C6T C1T C2T C3T 0.7(5) . .
C7T C1T C2T C3T 179.3(6) . .
C1T C2T C3T C4T 0.7(6) . .
C2T C3T C4T C5T -1.3(12) . .
C3T C4T C5T C6T 0.6(14) . .
C4T C5T C6T C1T 1.0(14) . .
C2T C1T C6T C5T -1.6(11) . .
C7T C1T C6T C5T 179.9(8) . .
